data_7110542
loop_
_publ_author_name
'Konze, Wayde V.'
'Scott, Brian L.'
'Kubas, Gregory J.'

_publ_contact_author
;
Gregory J. Kubas
CST-18
MS J514
Los Alamos National Laboratory
Los Alamos, NM 87545 USA
;
_publ_section_title
;
 First example of B--C bond cleavage in the BArF (B[C6H3(CF3)2-3,5]4)
 anion mediated by a transition metal species,
 trans-[(Ph3P)2Pt(Me)(OEt2)]+
;
_journal_issue 18
_journal_name_full 'Chemical Communications'
_journal_page_first 1807
_journal_paper_doi 10.1039/a902274k
_journal_year 1999
_chemical_formula_sum 'C64 H48 F12 P2 Pt'
_chemical_formula_weight 1302.05
_chemical_name_common
;
bis(triphenylphosphine)bis[3,5-bis(trifluoromethyl)phenyl]platinum
;
_chemical_name_systematic
; 
 ? 
;
_space_group_IT_number 2
_symmetry_cell_setting triclinic
_symmetry_space_group_name_Hall '-P 1'
_symmetry_space_group_name_H-M 'P -1'
_atom_sites_solution_hydrogens geom
_atom_sites_solution_primary direct
_atom_sites_solution_secondary difmap
_audit_creation_method SHELXL-97
_cell_angle_alpha 105.6750(10)
_cell_angle_beta 111.4660(10)
_cell_angle_gamma 103.3930(10)
_cell_formula_units_Z 1
_cell_length_a 11.3973(6)
_cell_length_b 11.4539(5)
_cell_length_c 12.8260(6)
_cell_measurement_temperature 203(2)
_cell_volume 1394.47(12)
_computing_structure_refinement 'SHELXL-97 (Sheldrick, 1997)'
_computing_structure_solution 'SHELXS-97 (Sheldrick, 1990)'
_diffrn_ambient_temperature 203(2)
_diffrn_measured_fraction_theta_full 0.916
_diffrn_measured_fraction_theta_max 0.916
_diffrn_radiation_monochromator graphite
_diffrn_radiation_source 'fine-focus sealed tube'
_diffrn_radiation_type MoK\a
_diffrn_radiation_wavelength 0.71073
_diffrn_reflns_av_R_equivalents 0.0000
_diffrn_reflns_av_sigmaI/netI 0.0298
_diffrn_reflns_limit_h_max 12
_diffrn_reflns_limit_h_min -14
_diffrn_reflns_limit_k_max 12
_diffrn_reflns_limit_k_min -14
_diffrn_reflns_limit_l_max 16
_diffrn_reflns_limit_l_min 0
_diffrn_reflns_number 5227
_diffrn_reflns_theta_full 26.38
_diffrn_reflns_theta_max 26.38
_diffrn_reflns_theta_min 1.85
_exptl_absorpt_coefficient_mu 2.654
_exptl_crystal_colour colorless
_exptl_crystal_density_diffrn 1.550
_exptl_crystal_density_method 'not measured'
_exptl_crystal_description 'multifaceted block'
_exptl_crystal_F_000 648
_exptl_crystal_preparation 'crystallized from benzene'
_exptl_crystal_size_max 0.25
_exptl_crystal_size_mid 0.21
_exptl_crystal_size_min 0.16
_refine_diff_density_max 0.606
_refine_diff_density_min -0.594
_refine_diff_density_rms 0.073
_refine_ls_extinction_method none
_refine_ls_goodness_of_fit_ref 1.043
_refine_ls_hydrogen_treatment mixed
_refine_ls_matrix_type full
_refine_ls_number_parameters 388
_refine_ls_number_reflns 5227
_refine_ls_number_restraints 0
_refine_ls_restrained_S_all 1.043
_refine_ls_R_factor_all 0.0186
_refine_ls_R_factor_gt 0.0186
_refine_ls_shift/su_max 0.001
_refine_ls_shift/su_mean 0.000
_refine_ls_structure_factor_coef Fsqd
_refine_ls_weighting_details 'calc w=1/[\s^2^(Fo^2^)+(0.0296P)^2^+0.0000P] where P=(Fo^2^+2Fc^2^)/3'
_refine_ls_weighting_scheme calc
_refine_ls_wR_factor_gt 0.0473
_refine_ls_wR_factor_ref 0.0473
_reflns_number_gt 5227
_reflns_number_total 5227
_reflns_threshold_expression >2sigma(I)
_cod_data_source_file 902274ksup1.cif
_cod_data_source_block ccd22
_cod_database_code 7110542

loop_
_symmetry_equiv_pos_as_xyz
'x, y, z'
'-x, -y, -z'

loop_
_atom_site_label
_atom_site_type_symbol
_atom_site_fract_x
_atom_site_fract_y
_atom_site_fract_z
_atom_site_U_iso_or_equiv
_atom_site_adp_type
_atom_site_occupancy
_atom_site_symmetry_multiplicity
_atom_site_calc_flag
_atom_site_refinement_flags
Pt1 Pt 0.0000 0.0000 0.0000 0.01864(4) Uani 1 2 d S
P1 P 0.20491(5) -0.00020(6) 0.00391(5) 0.02151(11) Uani 1 1 d .
C1 C 0.2683(2) 0.1169(2) -0.0530(2) 0.0258(4) Uani 1 1 d .
C2 C 0.1741(2) 0.1293(3) -0.1516(2) 0.0321(5) Uani 1 1 d .
H2 H 0.0821 0.0816 -0.1833 0.039 Uiso 1 1 calc R
C3 C 0.2170(3) 0.2124(3) -0.2025(2) 0.0418(6) Uani 1 1 d .
H3 H 0.1539 0.2196 -0.2688 0.050 Uiso 1 1 calc R
C4 C 0.3532(3) 0.2844(3) -0.1547(3) 0.0497(7) Uani 1 1 d .
H4 H 0.3817 0.3405 -0.1885 0.060 Uiso 1 1 calc R
C5 C 0.4470(3) 0.2734(3) -0.0571(3) 0.0480(7) Uani 1 1 d .
H5 H 0.5386 0.3227 -0.0249 0.058 Uiso 1 1 calc R
C6 C 0.4052(2) 0.1887(3) -0.0063(2) 0.0367(6) Uani 1 1 d .
H6 H 0.4690 0.1803 0.0588 0.044 Uiso 1 1 calc R
C7 C 0.2033(2) -0.1526(2) -0.09078(19) 0.0256(4) Uani 1 1 d .
C8 C 0.1540(2) -0.2668(3) -0.0753(2) 0.0304(5) Uani 1 1 d .
H8 H 0.1228 -0.2640 -0.0174 0.036 Uiso 1 1 calc R
C9 C 0.1511(3) -0.3843(3) -0.1452(2) 0.0374(6) Uani 1 1 d .
H9 H 0.1196 -0.4595 -0.1332 0.045 Uiso 1 1 calc R
C10 C 0.1954(3) -0.3892(3) -0.2328(2) 0.0448(7) Uani 1 1 d .
H10 H 0.1925 -0.4681 -0.2806 0.054 Uiso 1 1 calc R
C11 C 0.2438(3) -0.2767(3) -0.2494(2) 0.0441(7) Uani 1 1 d .
H11 H 0.2737 -0.2801 -0.3082 0.053 Uiso 1 1 calc R
C12 C 0.2480(2) -0.1591(3) -0.1790(2) 0.0338(5) Uani 1 1 d .
H12 H 0.2809 -0.0839 -0.1907 0.041 Uiso 1 1 calc R
C13 C 0.3430(2) 0.0421(2) 0.15473(19) 0.0261(5) Uani 1 1 d .
C14 C 0.3944(2) 0.1670(3) 0.2438(2) 0.0338(5) Uani 1 1 d .
H14 H 0.3638 0.2306 0.2243 0.041 Uiso 1 1 calc R
C15 C 0.4907(3) 0.1979(3) 0.3614(2) 0.0426(6) Uani 1 1 d .
H15 H 0.5237 0.2817 0.4201 0.051 Uiso 1 1 calc R
C16 C 0.5380(3) 0.1052(3) 0.3919(2) 0.0479(7) Uani 1 1 d .
H16 H 0.6011 0.1256 0.4712 0.058 Uiso 1 1 calc R
C17 C 0.4907(3) -0.0172(3) 0.3038(3) 0.0535(8) Uani 1 1 d .
H17 H 0.5241 -0.0793 0.3233 0.064 Uiso 1 1 calc R
C18 C 0.3939(3) -0.0496(3) 0.1861(2) 0.0388(6) Uani 1 1 d .
H18 H 0.3626 -0.1333 0.1277 0.047 Uiso 1 1 calc R
C19 C -0.1023(2) -0.1907(2) -0.12996(19) 0.0227(4) Uani 1 1 d .
C20 C -0.1515(2) -0.2964(2) -0.1020(2) 0.0274(5) Uani 1 1 d .
H20 H -0.1332 -0.2817 -0.0217 0.033 Uiso 1 1 calc R
C21 C -0.2266(3) -0.4221(3) -0.1906(2) 0.0339(5) Uani 1 1 d .
C22 C -0.2552(3) -0.4490(3) -0.3105(2) 0.0378(6) Uani 1 1 d .
H22 H -0.3069 -0.5329 -0.3699 0.045 Uiso 1 1 calc R
C23 C -0.2043(3) -0.3469(3) -0.3400(2) 0.0340(5) Uani 1 1 d .
C24 C -0.1295(2) -0.2215(2) -0.2517(2) 0.0286(5) Uani 1 1 d .
H24 H -0.0960 -0.1555 -0.2742 0.034 Uiso 1 1 calc R
C25 C -0.2743(4) -0.5294(3) -0.1533(3) 0.0526(8) Uani 1 1 d .
C26 C -0.2358(4) -0.3758(3) -0.4699(3) 0.0586(9) Uani 1 1 d .
C27 C 0.0905(3) -0.2490(4) -0.5577(4) 0.0641(10) Uani 1 1 d .
H27 H 0.0599 -0.3159 -0.5350 0.077 Uiso 1 1 calc R
C28 C 0.1131(4) -0.1241(4) -0.4906(3) 0.0641(10) Uani 1 1 d .
H28 H 0.0958 -0.1061 -0.4237 0.077 Uiso 1 1 calc R
C29 C 0.1617(4) -0.0247(4) -0.5226(4) 0.0640(9) Uani 1 1 d .
H29 H 0.1789 0.0610 -0.4765 0.077 Uiso 1 1 calc R
C30 C 0.1844(3) -0.0528(4) -0.6229(4) 0.0631(10) Uani 1 1 d .
H30 H 0.2173 0.0142 -0.6446 0.076 Uiso 1 1 calc R
C31 C 0.1593(3) -0.1780(4) -0.6906(3) 0.0612(9) Uani 1 1 d .
H31 H 0.1739 -0.1966 -0.7590 0.073 Uiso 1 1 calc R
C32 C 0.1123(3) -0.2771(4) -0.6578(3) 0.0630(9) Uani 1 1 d .
H32 H 0.0955 -0.3628 -0.7037 0.076 Uiso 1 1 calc R
F1 F -0.1722(3) -0.5663(2) -0.0979(2) 0.0835(7) Uani 1 1 d .
F2 F -0.3184(3) -0.4953(2) -0.0725(2) 0.0891(8) Uani 1 1 d .
F3 F -0.3684(3) -0.6378(2) -0.2464(2) 0.0893(8) Uani 1 1 d .
F4 F -0.192(2) -0.2794(9) -0.4931(9) 0.098(4) Uani 0.59(4) 1 d P
F4' F -0.154(2) -0.297(3) -0.4880(17) 0.114(7) Uani 0.41(4) 1 d P
F5 F -0.3583(14) -0.4468(14) -0.5456(5) 0.104(6) Uani 0.56(3) 1 d P
F5' F -0.352(2) -0.349(5) -0.5288(13) 0.155(13) Uani 0.44(3) 1 d P
F6 F -0.168(3) -0.455(3) -0.5023(14) 0.128(7) Uani 0.63(4) 1 d P
F6' F -0.274(5) -0.4896(10) -0.5363(16) 0.123(15) Uani 0.37(4) 1 d P

loop_
_atom_site_aniso_label
_atom_site_aniso_U_11
_atom_site_aniso_U_22
_atom_site_aniso_U_33
_atom_site_aniso_U_23
_atom_site_aniso_U_13
_atom_site_aniso_U_12
Pt1 0.01704(6) 0.01800(8) 0.01884(6) 0.00636(5) 0.00824(4) 0.00406(4)
P1 0.0185(2) 0.0237(3) 0.0212(2) 0.0086(2) 0.0090(2) 0.0063(2)
C1 0.0250(10) 0.0278(13) 0.0281(10) 0.0124(10) 0.0148(9) 0.0093(9)
C2 0.0261(11) 0.0374(15) 0.0311(11) 0.0149(11) 0.0120(9) 0.0088(10)
C3 0.0443(14) 0.0512(19) 0.0406(14) 0.0295(14) 0.0206(12) 0.0197(13)
C4 0.0525(17) 0.058(2) 0.0609(18) 0.0415(17) 0.0364(15) 0.0191(15)
C5 0.0313(13) 0.054(2) 0.0634(18) 0.0324(16) 0.0258(13) 0.0063(12)
C6 0.0250(11) 0.0460(17) 0.0418(13) 0.0234(13) 0.0155(10) 0.0098(11)
C7 0.0211(10) 0.0296(14) 0.0226(10) 0.0067(9) 0.0079(8) 0.0109(9)
C8 0.0274(11) 0.0339(15) 0.0284(11) 0.0109(10) 0.0117(9) 0.0121(10)
C9 0.0393(13) 0.0284(15) 0.0363(13) 0.0081(11) 0.0122(11) 0.0124(11)
C10 0.0521(16) 0.0376(18) 0.0352(13) 0.0017(12) 0.0163(12) 0.0216(14)
C11 0.0458(15) 0.055(2) 0.0333(13) 0.0093(13) 0.0232(12) 0.0223(14)
C12 0.0316(12) 0.0410(16) 0.0298(11) 0.0125(11) 0.0161(10) 0.0134(11)
C13 0.0199(10) 0.0321(14) 0.0250(10) 0.0117(10) 0.0099(8) 0.0074(9)
C14 0.0247(11) 0.0375(16) 0.0306(12) 0.0089(11) 0.0083(9) 0.0095(10)
C15 0.0303(12) 0.0483(19) 0.0292(12) 0.0048(12) 0.0054(10) 0.0074(12)
C16 0.0336(13) 0.061(2) 0.0298(13) 0.0172(14) 0.0009(11) 0.0089(13)
C17 0.0469(16) 0.053(2) 0.0476(16) 0.0260(16) 0.0025(13) 0.0196(15)
C18 0.0345(13) 0.0359(17) 0.0347(13) 0.0131(12) 0.0051(10) 0.0124(11)
C19 0.0185(9) 0.0214(12) 0.0238(10) 0.0060(9) 0.0089(8) 0.0047(8)
C20 0.0281(11) 0.0248(14) 0.0297(11) 0.0094(10) 0.0156(9) 0.0081(9)
C21 0.0369(13) 0.0237(15) 0.0417(13) 0.0124(11) 0.0218(11) 0.0063(10)
C22 0.0414(14) 0.0212(15) 0.0381(13) 0.0017(11) 0.0189(11) 0.0009(10)
C23 0.0385(13) 0.0261(15) 0.0297(12) 0.0047(10) 0.0170(10) 0.0042(10)
C24 0.0295(11) 0.0242(14) 0.0287(11) 0.0088(10) 0.0143(9) 0.0045(9)
C25 0.072(2) 0.0311(19) 0.0603(18) 0.0175(15) 0.0425(17) 0.0095(15)
C26 0.081(2) 0.040(2) 0.0349(15) 0.0009(14) 0.0298(16) -0.0013(17)
C27 0.0412(16) 0.067(3) 0.083(3) 0.043(2) 0.0198(17) 0.0158(16)
C28 0.0520(19) 0.091(3) 0.0532(19) 0.029(2) 0.0241(16) 0.032(2)
C29 0.0556(19) 0.053(2) 0.075(2) 0.0178(19) 0.0216(18) 0.0270(17)
C30 0.0490(18) 0.072(3) 0.083(2) 0.051(2) 0.0257(18) 0.0304(18)
C31 0.0478(17) 0.084(3) 0.0498(18) 0.0248(19) 0.0183(15) 0.0288(18)
C32 0.0400(16) 0.051(2) 0.067(2) 0.0037(17) 0.0096(15) 0.0118(15)
F1 0.121(2) 0.0732(16) 0.0962(17) 0.0630(15) 0.0608(16) 0.0492(15)
F2 0.141(2) 0.0477(14) 0.125(2) 0.0387(14) 0.1122(19) 0.0236(13)
F3 0.1124(19) 0.0354(13) 0.0826(15) 0.0161(11) 0.0394(14) -0.0186(12)
F4 0.187(11) 0.039(5) 0.037(3) 0.015(3) 0.044(5) 0.002(5)
F4' 0.097(8) 0.146(17) 0.054(5) 0.021(7) 0.049(5) -0.033(7)
F5 0.091(6) 0.107(10) 0.030(2) 0.013(4) -0.009(3) -0.029(5)
F5' 0.128(11) 0.33(4) 0.052(5) 0.085(12) 0.043(6) 0.136(18)
F6 0.246(16) 0.136(11) 0.084(5) 0.053(6) 0.120(9) 0.124(12)
F6' 0.26(4) 0.029(6) 0.062(8) -0.004(4) 0.101(15) 0.011(9)

loop_
_atom_type_symbol
_atom_type_description
_atom_type_scat_dispersion_real
_atom_type_scat_dispersion_imag
_atom_type_scat_source
C C 0.0033 0.0016 'International Tables Vol C Tables 4.2.6.8 and 6.1.1.4'
H H 0.0000 0.0000 'International Tables Vol C Tables 4.2.6.8 and 6.1.1.4'
P P 0.1023 0.0942 'International Tables Vol C Tables 4.2.6.8 and 6.1.1.4'
F F 0.0171 0.0103 'International Tables Vol C Tables 4.2.6.8 and 6.1.1.4'
Pt Pt -1.7033 8.3905 'International Tables Vol C Tables 4.2.6.8 and 6.1.1.4'

loop_
_geom_angle_atom_site_label_1
_geom_angle_atom_site_label_2
_geom_angle_atom_site_label_3
_geom_angle
_geom_angle_site_symmetry_1
_geom_angle_site_symmetry_3
C19 Pt1 C19 180.00(19) . 2
C19 Pt1 P1 91.73(6) . .
C19 Pt1 P1 88.27(6) 2 .
C19 Pt1 P1 88.27(6) . 2
C19 Pt1 P1 91.73(6) 2 2
P1 Pt1 P1 180.00(3) . 2
C1 P1 C7 103.15(10) . .
C1 P1 C13 105.47(10) . .
C7 P1 C13 103.84(10) . .
C1 P1 Pt1 111.01(7) . .
C7 P1 Pt1 116.69(7) . .
C13 P1 Pt1 115.38(7) . .
C6 C1 C2 119.3(2) . .
C6 C1 P1 122.92(17) . .
C2 C1 P1 117.71(17) . .
C3 C2 C1 120.3(2) . .
C4 C3 C2 120.0(2) . .
C5 C4 C3 120.2(2) . .
C4 C5 C6 120.3(2) . .
C1 C6 C5 119.9(2) . .
C12 C7 C8 118.7(2) . .
C12 C7 P1 122.31(19) . .
C8 C7 P1 118.97(17) . .
C9 C8 C7 120.8(2) . .
C10 C9 C8 119.8(3) . .
C9 C10 C11 119.9(3) . .
C12 C11 C10 120.4(2) . .
C11 C12 C7 120.4(3) . .
C14 C13 C18 118.1(2) . .
C14 C13 P1 119.78(17) . .
C18 C13 P1 121.99(19) . .
C15 C14 C13 120.7(2) . .
C16 C15 C14 120.6(3) . .
C17 C16 C15 119.1(2) . .
C16 C17 C18 120.9(3) . .
C17 C18 C13 120.5(3) . .
C24 C19 C20 115.5(2) . .
C24 C19 Pt1 122.11(17) . .
C20 C19 Pt1 122.33(16) . .
C21 C20 C19 122.0(2) . .
C22 C21 C20 121.2(2) . .
C22 C21 C25 120.1(3) . .
C20 C21 C25 118.8(2) . .
C21 C22 C23 118.0(2) . .
C24 C23 C22 120.8(2) . .
C24 C23 C26 121.1(2) . .
C22 C23 C26 118.0(2) . .
C23 C24 C19 122.4(2) . .
F2 C25 F3 109.0(3) . .
F2 C25 F1 104.2(3) . .
F3 C25 F1 104.6(3) . .
F2 C25 C21 113.5(3) . .
F3 C25 C21 113.5(3) . .
F1 C25 C21 111.4(3) . .
F6' C26 F4 125.3(8) . .
F6' C26 F5 56(3) . .
F4 C26 F5 112.1(10) . .
F6' C26 F4' 114.2(18) . .
F4 C26 F4' 23.3(13) . .
F5 C26 F4' 125.8(11) . .
F6' C26 F6 46.7(14) . .
F4 C26 F6 102.6(14) . .
F5 C26 F6 101.4(16) . .
F4' C26 F6 81.0(19) . .
F6' C26 F5' 99(3) . .
F4 C26 F5' 75(2) . .
F5 C26 F5' 46.2(11) . .
F4' C26 F5' 97(2) . .
F6 C26 F5' 137.6(12) . .
F6' C26 C23 117.1(7) . .
F4 C26 C23 115.7(5) . .
F5 C26 C23 114.4(5) . .
F4' C26 C23 115.7(9) . .
F6 C26 C23 108.8(5) . .
F5' C26 C23 110.0(5) . .
C28 C27 C32 120.8(4) . .
C27 C28 C29 119.5(4) . .
C30 C29 C28 119.7(4) . .
C31 C30 C29 120.4(3) . .
C30 C31 C32 119.9(3) . .
C27 C32 C31 119.7(4) . .
F4' F4 C26 80(3) . .
F4' F4 F5' 132(4) . .
C26 F4 F5' 56.7(14) . .
F4 F4' C26 77(2) . .
F4 F4' F6 125(3) . .
C26 F4' F6 52.5(12) . .
F5' F5 F6' 129(2) . .
F5' F5 C26 74.1(10) . .
F6' F5 C26 59.9(12) . .
F5 F5' C26 59.7(7) . .
F5 F5' F4 100.0(11) . .
C26 F5' F4 48.1(7) . .
F6' F6 C26 57.7(9) . .
F6' F6 F4' 94.1(17) . .
C26 F6 F4' 46.4(8) . .
F6 F6' F5 138.1(18) . .
F6 F6' C26 75.6(11) . .
F5 F6' C26 64.5(18) . .

loop_
_geom_bond_atom_site_label_1
_geom_bond_atom_site_label_2
_geom_bond_distance
_geom_bond_site_symmetry_2
Pt1 C19 2.083(2) .
Pt1 C19 2.083(2) 2
Pt1 P1 2.3180(5) .
Pt1 P1 2.3180(5) 2
P1 C1 1.822(2) .
P1 C7 1.829(2) .
P1 C13 1.834(2) .
C1 C6 1.388(3) .
C1 C2 1.395(3) .
C2 C3 1.387(3) .
C3 C4 1.380(4) .
C4 C5 1.375(4) .
C5 C6 1.397(4) .
C7 C12 1.394(3) .
C7 C8 1.395(3) .
C8 C9 1.387(4) .
C9 C10 1.383(4) .
C10 C11 1.384(4) .
C11 C12 1.383(4) .
C13 C14 1.391(4) .
C13 C18 1.394(3) .
C14 C15 1.388(3) .
C15 C16 1.380(4) .
C16 C17 1.372(5) .
C17 C18 1.386(4) .
C19 C24 1.398(3) .
C19 C20 1.406(3) .
C20 C21 1.390(4) .
C21 C22 1.377(4) .
C21 C25 1.493(4) .
C22 C23 1.391(4) .
C23 C24 1.385(4) .
C23 C26 1.491(4) .
C25 F2 1.317(4) .
C25 F3 1.328(4) .
C25 F1 1.350(4) .
C26 F6' 1.216(12) .
C26 F4 1.259(9) .
C26 F5 1.268(10) .
C26 F4' 1.272(14) .
C26 F6 1.393(8) .
C26 F5' 1.412(12) .
C27 C28 1.362(6) .
C27 C32 1.364(5) .
C28 C29 1.378(6) .
C29 C30 1.372(5) .
C30 C31 1.358(6) .
C31 C32 1.376(5) .
F4 F4' 0.51(3) .
F4 F5' 1.63(3) .
F4' F6 1.73(4) .
F5 F5' 1.06(3) .
F5 F6' 1.16(6) .
F6 F6' 1.05(3) .
